data_7242627
loop_
_publ_author_name
'Wang, Xiuli'
'Li, Lei'
'Wang, Xiang'
'Zhang, Yuqing'

_publ_section_title
;
 Various amide-derived ligands induced five octamolybdate-based
 metal--organic complexes: synthesis, structure, electrochemical sensing
 and photocatalytic properties
;
_journal_issue 30
_journal_name_full CrystEngComm
_journal_page_first 5176
_journal_page_last 5183
_journal_paper_doi 10.1039/D1CE00266J
_journal_volume 23
_journal_year 2021
_chemical_formula_moiety 'Mo4 O13, C21 H20 Co N6 O5'
_chemical_formula_sum 'C21 H20 Co Mo4 N6 O18'
_chemical_formula_weight 1087.12
_space_group_crystal_system monoclinic
_space_group_IT_number 14
_space_group_name_Hall '-P 2yn'
_space_group_name_H-M_alt 'P 1 21/n 1'
_atom_sites_solution_hydrogens mixed
_atom_sites_solution_primary dual
_audit_creation_date 2020-09-25
_audit_creation_method
;
Olex2 1.3-alpha
(compiled 2020.09.11 svn.r3730fd0d for OlexSys, GUI svn.r6159)
;
_audit_update_record
;
2021-01-11 deposited with the CCDC.	2021-03-11 downloaded from the CCDC.
;
_cell_angle_alpha 90
_cell_angle_beta 110.912(2)
_cell_angle_gamma 90
_cell_formula_units_Z 4
_cell_length_a 15.892(2)
_cell_length_b 16.610(2)
_cell_length_c 16.579(2)
_cell_measurement_reflns_used 6345
_cell_measurement_temperature 296.15
_cell_measurement_theta_max 25.99
_cell_measurement_theta_min 2.45
_cell_volume 4088.0(9)
_computing_cell_refinement 'SAINT V8.18C (?, 2016)'
_computing_data_reduction 'SAINT V8.18C (?, 2016)'
_computing_molecular_graphics 'Olex2 1.3-alpha (Dolomanov et al., 2009)'
_computing_publication_material 'Olex2 1.3-alpha (Dolomanov et al., 2009)'
_computing_structure_refinement 'SHELXL 2018/3 (Sheldrick, 2015)'
_computing_structure_solution 'SHELXT 2018/2 (Sheldrick, 2018)'
_diffrn_ambient_temperature 296.15
_diffrn_measured_fraction_theta_full 1.000
_diffrn_measured_fraction_theta_max 0.989
_diffrn_measurement_device_type 'Bruker APEX-II CCD'
_diffrn_measurement_method '\f and \w scans'
_diffrn_radiation_type MoK\a
_diffrn_radiation_wavelength 0.71073
_diffrn_reflns_av_R_equivalents 0.0581
_diffrn_reflns_av_unetI/netI 0.0609
_diffrn_reflns_Laue_measured_fraction_full 1.000
_diffrn_reflns_Laue_measured_fraction_max 0.989
_diffrn_reflns_limit_h_max 20
_diffrn_reflns_limit_h_min -18
_diffrn_reflns_limit_k_max 21
_diffrn_reflns_limit_k_min -12
_diffrn_reflns_limit_l_max 21
_diffrn_reflns_limit_l_min -21
_diffrn_reflns_number 26539
_diffrn_reflns_point_group_measured_fraction_full 1.000
_diffrn_reflns_point_group_measured_fraction_max 0.989
_diffrn_reflns_theta_full 25.242
_diffrn_reflns_theta_max 26.935
_diffrn_reflns_theta_min 1.798
_diffrn_source_current 30.0
_diffrn_source_power 1.2
_diffrn_source_voltage 40.0
_diffrn_standards_number 0
_exptl_absorpt_coefficient_mu 1.660
_exptl_absorpt_correction_type none
_exptl_crystal_density_diffrn 1.766
_exptl_crystal_description block
_exptl_crystal_F_000 2108
_refine_diff_density_max 0.542
_refine_diff_density_min -0.509
_refine_diff_density_rms 0.078
_refine_ls_extinction_method none
_refine_ls_goodness_of_fit_ref 0.932
_refine_ls_hydrogen_treatment constr
_refine_ls_matrix_type full
_refine_ls_number_parameters 453
_refine_ls_number_reflns 8762
_refine_ls_number_restraints 5
_refine_ls_restrained_S_all 0.932
_refine_ls_R_factor_all 0.0505
_refine_ls_R_factor_gt 0.0316
_refine_ls_shift/su_max 0.001
_refine_ls_shift/su_mean 0.000
_refine_ls_structure_factor_coef Fsqd
_refine_ls_weighting_details 'w=1/[\s^2^(Fo^2^)+(0.0220P)^2^] where P=(Fo^2^+2Fc^2^)/3'
_refine_ls_weighting_scheme calc
_refine_ls_wR_factor_gt 0.0694
_refine_ls_wR_factor_ref 0.0758
_reflns_Friedel_coverage 0.000
_reflns_number_gt 6172
_reflns_number_total 8762
_reflns_threshold_expression 'I > 2\s(I)'
_cod_data_source_file d1ce00266j2.cif
_cod_data_source_block 3
_cod_depositor_comments 'Adding full bibliography for 7242626--7242630.cif.'
_cod_original_cell_volume 4088.0(10)
_cod_database_code 7242627
_shelx_shelxl_version_number 2018/3
_shelx_space_group_comment
;
The symmetry employed for this shelxl refinement is uniquely defined
by the following loop, which should always be used as a source of
symmetry information in preference to the above space-group names.
They are only intended as comments.
;
_olex2_refinement_description
;
1. Fixed Uiso
 At 1.2 times of:
  All C(H) groups, All N(H) groups
 At 1.5 times of:
  All O(H,H) groups
2. Rigid bond restraints
 C1, N22
 with sigma for 1-2 distances of 0.001 and sigma for 1-3 distances of 0.001
 C6, N7
 with sigma for 1-2 distances of 0.001 and sigma for 1-3 distances of 0.001
 C6, N22
 with sigma for 1-2 distances of 0.001 and sigma for 1-3 distances of 0.001
 C1, C13
 with sigma for 1-2 distances of 0.001 and sigma for 1-3 distances of 0.001
 C1, C21
 with sigma for 1-2 distances of 0.001 and sigma for 1-3 distances of 0.001
3.a Rotating group:
 O8(H8A,H8B), O18(H18A,H18B)
3.b Aromatic/amide H refined with riding coordinates:
 N1(H1), N2(H2), N4(H4), N7(H7), C9(H9), C10(H10), C11(H11), C12(H12),
 C14(H14), C15(H15), C16(H16), C17(H17), C19(H19), C6(H6), C20(H20), C21(H21)
;
_smtbx_masks_void_probe_radius 1.2
_smtbx_masks_void_truncation_radius 1.2
_olex2_submission_special_instructions 'No special instructions were received'

loop_
_space_group_symop_operation_xyz
'x, y, z'
'-x+1/2, y+1/2, -z+1/2'
'-x, -y, -z'
'x-1/2, -y-1/2, z-1/2'

loop_
_atom_site_label
_atom_site_type_symbol
_atom_site_fract_x
_atom_site_fract_y
_atom_site_fract_z
_atom_site_U_iso_or_equiv
_atom_site_adp_type
_atom_site_occupancy
_atom_site_site_symmetry_order
_atom_site_calc_flag
_atom_site_refinement_flags_posn
_atom_site_refinement_flags_adp
_atom_site_refinement_flags_occupancy
_atom_site_disorder_assembly
_atom_site_disorder_group
Mo1 Mo -0.11538(2) -0.03106(2) 0.45941(2) 0.03345(8) Uani 1 1 d . . . . .
Mo2 Mo 0.07343(2) 0.05169(2) 0.32059(2) 0.03910(9) Uani 1 1 d . . . . .
Mo3 Mo 0.01956(2) -0.12178(2) 0.38296(2) 0.04223(9) Uani 1 1 d . . . . .
Mo4 Mo -0.06810(2) 0.14016(2) 0.39791(2) 0.04263(9) Uani 1 1 d . . . . .
Co1 Co 0.15454(4) 0.37538(3) 0.36377(3) 0.05221(15) Uani 1 1 d . . . . .
O1 O -0.01497(14) 0.01083(13) 0.41295(13) 0.0333(5) Uani 1 1 d . . . . .
O2 O -0.11886(15) 0.08553(15) 0.47830(14) 0.0386(6) Uani 1 1 d . . . . .
O3 O -0.04683(16) -0.12966(14) 0.46485(15) 0.0422(6) Uani 1 1 d . . . . .
O4 O 0.62996(17) 1.05881(15) 0.74338(16) 0.0474(6) Uani 1 1 d . . . . .
O5 O 0.10106(16) -0.05954(15) 0.34819(15) 0.0443(6) Uani 1 1 d . . . . .
O6 O 0.03019(17) 0.14936(14) 0.35693(15) 0.0454(6) Uani 1 1 d . . . . .
O7 O -0.15852(15) -0.05894(15) 0.53900(15) 0.0424(6) Uani 1 1 d . . . . .
O8 O 0.03712(17) 0.30786(16) 0.30951(16) 0.0537(7) Uani 1 1 d . . . . .
H8A H 0.047324 0.258742 0.326301 0.081 Uiso 1 1 d R U . . .
H8B H 0.022872 0.305174 0.254513 0.081 Uiso 1 1 d R U . . .
O9 O 0.50119(19) 0.77492(16) 0.35902(15) 0.0583(8) Uani 1 1 d . . . . .
O10 O -0.20309(16) -0.04255(17) 0.36617(16) 0.0548(7) Uani 1 1 d . . . . .
O11 O 0.26622(19) 0.45260(17) 0.41946(17) 0.0645(9) Uani 1 1 d . . . . .
O12 O 0.15995(18) 0.08312(18) 0.29162(16) 0.0566(7) Uani 1 1 d . . . . .
O13 O -0.01552(17) 0.03997(16) 0.22547(15) 0.0529(7) Uani 1 1 d . . . . .
O14 O -0.15640(18) 0.12270(18) 0.30561(16) 0.0593(8) Uani 1 1 d . . . . .
N1 N 0.38402(19) 0.48441(17) 0.54217(18) 0.0429(8) Uani 1 1 d . . . . .
H1 H 0.414370 0.468485 0.593754 0.052 Uiso 1 1 calc R U . . .
O15 O 0.0692(2) -0.21379(17) 0.39655(18) 0.0648(8) Uani 1 1 d . . . . .
O16 O -0.06994(19) -0.12844(18) 0.28885(17) 0.0619(8) Uani 1 1 d . . . . .
O17 O -0.0802(2) 0.23802(17) 0.42179(19) 0.0655(8) Uani 1 1 d . . . . .
N2 N 0.6635(2) 1.05699(18) 0.6206(2) 0.0472(8) Uani 1 1 d . . . . .
H2 H 0.689882 1.084587 0.592635 0.057 Uiso 1 1 calc R U . . .
N3 N 0.2142(2) 0.32555(19) 0.4876(2) 0.0506(8) Uani 1 1 d . . . . .
N22 N 0.7225(2) 1.19526(19) 0.8022(2) 0.0516(8) Uani 1 1 d . U . . .
N4 N 0.2730(2) 0.2696(2) 0.6157(2) 0.0553(9) Uani 1 1 d . . . . .
H4 H 0.280582 0.236462 0.657631 0.066 Uiso 1 1 calc R U . . .
C2 C 0.4762(2) 0.7008(2) 0.4677(2) 0.0376(8) Uani 1 1 d . . . . .
C3 C 0.6225(2) 0.9846(2) 0.5800(2) 0.0383(8) Uani 1 1 d . . . . .
O18 O 0.0769(2) 0.4569(2) 0.4011(2) 0.0893(11) Uani 1 1 d . . . . .
H18A H 0.092163 0.484353 0.448406 0.134 Uiso 1 1 d R U . . .
H18B H 0.021899 0.471004 0.373039 0.134 Uiso 1 1 d R U . . .
C4 C 0.2909(3) 0.3680(2) 0.5373(2) 0.0428(9) Uani 1 1 d . . . . .
C5 C 0.4133(2) 0.5562(2) 0.5144(2) 0.0370(8) Uani 1 1 d . . . . .
C7 C 0.5486(2) 0.8442(2) 0.4905(2) 0.0365(8) Uani 1 1 d . . . . .
N7 N 0.7966(2) 1.2747(2) 0.7454(2) 0.0654(10) Uani 1 1 d . U . . .
H7 H 0.827941 1.314918 0.739487 0.078 Uiso 1 1 calc R U . . .
C8 C 0.5081(2) 0.7729(2) 0.4358(2) 0.0399(9) Uani 1 1 d . . . . .
C9 C 0.4163(2) 0.6502(2) 0.4062(2) 0.0441(9) Uani 1 1 d . . . . .
H9 H 0.396689 0.665189 0.348336 0.053 Uiso 1 1 calc R U . . .
C10 C 0.5647(2) 0.9388(2) 0.6065(2) 0.0442(9) Uani 1 1 d . . . . .
H10 H 0.550239 0.954546 0.653768 0.053 Uiso 1 1 calc R U . . .
C11 C 0.6053(2) 0.8927(2) 0.4642(2) 0.0453(9) Uani 1 1 d . . . . .
H11 H 0.618838 0.878221 0.416039 0.054 Uiso 1 1 calc R U . . .
C12 C 0.5056(3) 0.6751(2) 0.5538(2) 0.0467(10) Uani 1 1 d . . . . .
H12 H 0.547076 0.706174 0.596187 0.056 Uiso 1 1 calc R U . . .
C13 C 0.6672(2) 1.0888(2) 0.6960(2) 0.0421(9) Uani 1 1 d . U . . .
C14 C 0.6417(2) 0.9617(2) 0.5084(3) 0.0476(10) Uani 1 1 d . . . . .
H14 H 0.679580 0.993290 0.489905 0.057 Uiso 1 1 calc R U . . .
C15 C 0.5282(2) 0.8687(2) 0.5613(2) 0.0416(9) Uani 1 1 d . . . . .
H15 H 0.489368 0.837605 0.579133 0.050 Uiso 1 1 calc R U . . .
C16 C 0.4742(3) 0.6046(2) 0.5771(2) 0.0454(10) Uani 1 1 d . . . . .
H16 H 0.493836 0.589260 0.634845 0.055 Uiso 1 1 calc R U . . .
C17 C 0.3857(3) 0.5799(2) 0.4278(2) 0.0464(10) Uani 1 1 d . . . . .
H17 H 0.346439 0.547611 0.384977 0.056 Uiso 1 1 calc R U . . .
C18 C 0.3126(2) 0.4380(2) 0.4954(2) 0.0431(9) Uani 1 1 d . . . . .
C19 C 0.3259(3) 0.3336(2) 0.6166(2) 0.0482(10) Uani 1 1 d . . . . .
H19 H 0.376312 0.350725 0.662453 0.058 Uiso 1 1 calc R U . . .
C1 C 0.7197(2) 1.1638(2) 0.7237(3) 0.0473(8) Uani 1 1 d . U . . .
C6 C 0.7693(3) 1.2621(2) 0.8120(3) 0.0583(10) Uani 1 1 d . U . . .
H6 H 0.781851 1.296306 0.859286 0.070 Uiso 1 1 calc R U . . .
C20 C 0.2064(3) 0.2667(3) 0.5378(3) 0.0585(11) Uani 1 1 d . . . . .
H20 H 0.160884 0.228292 0.521563 0.070 Uiso 1 1 calc R U . . .
C21 C 0.7659(3) 1.2123(2) 0.6885(3) 0.0581(11) Uani 1 1 d . U . . .
H21 H 0.774888 1.204804 0.636590 0.070 Uiso 1 1 calc R U . . .

loop_
_atom_site_aniso_label
_atom_site_aniso_U_11
_atom_site_aniso_U_22
_atom_site_aniso_U_33
_atom_site_aniso_U_23
_atom_site_aniso_U_13
_atom_site_aniso_U_12
Mo1 0.03175(16) 0.03716(17) 0.02752(15) 0.00074(13) 0.00579(12) -0.00607(13)
Mo2 0.04463(19) 0.04260(19) 0.02891(16) 0.00581(13) 0.01171(14) 0.00108(15)
Mo3 0.0554(2) 0.03691(18) 0.03692(18) -0.00502(14) 0.01958(15) -0.00431(16)
Mo4 0.0514(2) 0.03934(19) 0.03927(18) 0.01386(14) 0.01872(15) 0.00827(16)
Co1 0.0592(3) 0.0437(3) 0.0386(3) 0.0034(2) -0.0010(2) -0.0146(3)
O1 0.0353(13) 0.0346(13) 0.0263(11) 0.0025(10) 0.0066(10) -0.0022(11)
O2 0.0419(14) 0.0410(14) 0.0322(13) 0.0067(11) 0.0123(11) 0.0045(12)
O3 0.0557(16) 0.0307(13) 0.0416(14) -0.0044(11) 0.0189(12) -0.0088(12)
O4 0.0531(16) 0.0408(15) 0.0427(15) -0.0055(12) 0.0102(13) 0.0006(13)
O5 0.0536(15) 0.0437(15) 0.0389(14) 0.0018(12) 0.0208(12) 0.0051(13)
O6 0.0572(16) 0.0363(14) 0.0463(15) 0.0087(12) 0.0230(13) -0.0002(13)
O7 0.0375(13) 0.0487(15) 0.0398(14) 0.0018(12) 0.0125(11) -0.0063(12)
O8 0.0650(17) 0.0528(17) 0.0375(14) -0.0002(12) 0.0114(13) -0.0152(15)
O9 0.083(2) 0.0556(18) 0.0315(14) -0.0033(13) 0.0141(14) -0.0189(16)
O10 0.0424(14) 0.074(2) 0.0390(15) -0.0019(14) 0.0029(12) -0.0090(14)
O11 0.0700(19) 0.0573(18) 0.0394(16) 0.0112(13) -0.0132(14) -0.0270(15)
O12 0.0584(17) 0.069(2) 0.0497(16) 0.0121(15) 0.0283(14) -0.0035(15)
O13 0.0594(16) 0.0602(18) 0.0308(14) -0.0011(12) 0.0060(12) 0.0094(14)
O14 0.0533(17) 0.080(2) 0.0422(16) 0.0234(15) 0.0138(13) 0.0155(15)
N1 0.0489(18) 0.0366(17) 0.0319(16) 0.0004(13) 0.0005(14) -0.0121(15)
O15 0.092(2) 0.0446(17) 0.072(2) -0.0018(15) 0.0473(17) 0.0053(16)
O16 0.074(2) 0.066(2) 0.0425(16) -0.0128(14) 0.0183(14) -0.0157(16)
O17 0.095(2) 0.0448(17) 0.072(2) 0.0176(15) 0.0483(17) 0.0180(16)
N2 0.0505(19) 0.0382(18) 0.053(2) -0.0100(15) 0.0180(16) -0.0084(15)
N3 0.056(2) 0.0442(19) 0.0425(18) 0.0009(15) 0.0057(15) -0.0173(17)
N22 0.0492(19) 0.0375(16) 0.0523(17) -0.0117(15) -0.0012(15) 0.0070(13)
N4 0.066(2) 0.050(2) 0.0434(19) 0.0088(16) 0.0117(17) -0.0144(18)
C2 0.0391(19) 0.0347(19) 0.0345(19) -0.0051(15) 0.0077(15) -0.0008(16)
C3 0.0338(19) 0.034(2) 0.043(2) -0.0016(16) 0.0083(16) 0.0028(16)
O18 0.087(2) 0.076(2) 0.090(3) -0.026(2) 0.013(2) 0.001(2)
C4 0.050(2) 0.035(2) 0.039(2) -0.0052(16) 0.0104(17) -0.0086(18)
C5 0.0374(19) 0.0341(19) 0.0341(19) -0.0014(15) 0.0064(15) -0.0042(16)
C7 0.0345(19) 0.0334(19) 0.0347(19) 0.0019(15) 0.0040(15) 0.0039(16)
N7 0.059(2) 0.041(2) 0.087(3) -0.013(2) 0.016(2) -0.0104(18)
C8 0.042(2) 0.039(2) 0.0325(19) -0.0037(16) 0.0060(16) 0.0023(17)
C9 0.052(2) 0.048(2) 0.0246(18) -0.0017(16) 0.0032(16) -0.0062(19)
C10 0.050(2) 0.044(2) 0.038(2) -0.0056(17) 0.0145(18) 0.0016(19)
C11 0.051(2) 0.041(2) 0.050(2) -0.0044(18) 0.0253(19) -0.0023(19)
C12 0.057(2) 0.038(2) 0.0328(19) -0.0055(16) 0.0013(17) -0.0128(19)
C13 0.037(2) 0.0362(18) 0.046(2) -0.0019(18) 0.0053(17) 0.0065(15)
C14 0.043(2) 0.041(2) 0.066(3) -0.0101(19) 0.029(2) -0.0072(18)
C15 0.040(2) 0.043(2) 0.039(2) 0.0010(17) 0.0108(17) -0.0035(17)
C16 0.053(2) 0.047(2) 0.0256(18) 0.0016(16) 0.0011(16) -0.0076(19)
C17 0.054(2) 0.044(2) 0.0304(19) -0.0079(17) 0.0014(17) -0.0196(19)
C18 0.049(2) 0.038(2) 0.038(2) -0.0039(17) 0.0106(18) -0.0097(18)
C19 0.055(2) 0.045(2) 0.038(2) -0.0026(18) 0.0086(18) -0.009(2)
C1 0.042(2) 0.0371(19) 0.054(2) -0.0079(15) 0.0051(17) 0.0054(14)
C6 0.052(3) 0.042(2) 0.060(2) -0.012(2) -0.0055(18) 0.0025(16)
C20 0.069(3) 0.048(2) 0.051(3) 0.005(2) 0.011(2) -0.018(2)
C21 0.055(3) 0.046(2) 0.068(3) -0.014(2) 0.016(2) -0.008(2)

loop_
_atom_type_symbol
_atom_type_description
_atom_type_scat_dispersion_real
_atom_type_scat_dispersion_imag
_atom_type_scat_source
C C 0.0033 0.0016 'International Tables Vol C Tables 4.2.6.8 and 6.1.1.4'
H H 0.0000 0.0000 'International Tables Vol C Tables 4.2.6.8 and 6.1.1.4'
Co Co 0.3494 0.9721 'International Tables Vol C Tables 4.2.6.8 and 6.1.1.4'
Mo Mo -1.6832 0.6857 'International Tables Vol C Tables 4.2.6.8 and 6.1.1.4'
N N 0.0061 0.0033 'International Tables Vol C Tables 4.2.6.8 and 6.1.1.4'
O O 0.0106 0.0060 'International Tables Vol C Tables 4.2.6.8 and 6.1.1.4'

loop_
_geom_angle_atom_site_label_1
_geom_angle_atom_site_label_2
_geom_angle_atom_site_label_3
_geom_angle
_geom_angle_site_symmetry_1
_geom_angle_site_symmetry_3
_geom_angle_publ_flag
O1 Mo1 O1 75.51(8) . 3_556 ?
O2 Mo1 O1 77.64(8) . 3_556 ?
O2 Mo1 O1 78.60(9) . . ?
O3 Mo1 O1 77.56(9) . 3_556 ?
O3 Mo1 O1 79.18(9) . . ?
O3 Mo1 O2 150.06(9) . . ?
O7 Mo1 O1 79.60(9) . 3_556 ?
O7 Mo1 O1 155.10(9) . . ?
O7 Mo1 O2 95.71(11) . . ?
O7 Mo1 O3 96.05(11) . . ?
O10 Mo1 O1 176.29(11) . 3_556 ?
O10 Mo1 O1 100.80(11) . . ?
O10 Mo1 O2 101.36(12) . . ?
O10 Mo1 O3 102.30(12) . . ?
O10 Mo1 O7 104.09(12) . . ?
O5 Mo2 O1 74.00(9) . . ?
O5 Mo2 O6 143.95(10) . . ?
O5 Mo2 O7 78.56(10) . 3_556 ?
O6 Mo2 O1 72.51(9) . . ?
O6 Mo2 O7 77.39(10) . 3_556 ?
O7 Mo2 O1 69.06(8) 3_556 . ?
O12 Mo2 O1 160.67(10) . . ?
O12 Mo2 O5 103.01(13) . . ?
O12 Mo2 O6 104.11(13) . . ?
O12 Mo2 O7 91.61(11) . 3_556 ?
O12 Mo2 O13 105.13(13) . . ?
O13 Mo2 O1 94.20(10) . . ?
O13 Mo2 O5 98.85(12) . . ?
O13 Mo2 O6 96.52(11) . . ?
O13 Mo2 O7 163.18(11) . 3_556 ?
O2 Mo3 O1 71.44(8) 3_556 . ?
O3 Mo3 O1 72.54(8) . . ?
O3 Mo3 O2 71.68(9) . 3_556 ?
O5 Mo3 O1 77.97(9) . . ?
O5 Mo3 O2 82.28(9) . 3_556 ?
O5 Mo3 O3 145.46(10) . . ?
O15 Mo3 O1 160.41(11) . . ?
O15 Mo3 O2 89.02(12) . 3_556 ?
O15 Mo3 O3 100.61(12) . . ?
O15 Mo3 O5 101.24(12) . . ?
O15 Mo3 O16 105.09(14) . . ?
O16 Mo3 O1 94.17(11) . . ?
O16 Mo3 O2 164.30(12) . 3_556 ?
O16 Mo3 O3 98.49(12) . . ?
O16 Mo3 O5 101.23(12) . . ?
O1 Mo4 O3 72.39(8) . 3_556 ?
O2 Mo4 O1 73.92(9) . . ?
O2 Mo4 O3 71.48(9) . 3_556 ?
O6 Mo4 O1 78.35(9) . . ?
O6 Mo4 O2 147.46(10) . . ?
O6 Mo4 O3 84.24(9) . 3_556 ?
O14 Mo4 O1 95.29(11) . . ?
O14 Mo4 O2 97.07(11) . . ?
O14 Mo4 O3 164.89(11) . 3_556 ?
O14 Mo4 O6 102.16(12) . . ?
O14 Mo4 O17 104.39(14) . . ?
O17 Mo4 O1 160.03(11) . . ?
O17 Mo4 O2 99.93(12) . . ?
O17 Mo4 O3 87.65(12) . 3_556 ?
O17 Mo4 O6 100.37(12) . . ?
O8 Co1 O4 91.97(10) . 4_575 ?
O8 Co1 O11 174.86(12) . . ?
O8 Co1 N3 103.41(11) . . ?
O8 Co1 N22 91.48(11) . 4_575 ?
O11 Co1 O4 86.79(10) . 4_575 ?
N3 Co1 O4 164.02(11) . 4_575 ?
N3 Co1 O11 78.26(11) . . ?
N22 Co1 O4 77.86(11) 4_575 4_575 ?
N22 Co1 O11 93.13(12) 4_575 . ?
N22 Co1 N3 97.16(13) 4_575 . ?
O18 Co1 O4 90.84(12) . 4_575 ?
O18 Co1 O8 86.78(12) . . ?
O18 Co1 O11 88.25(13) . . ?
O18 Co1 N3 94.29(14) . . ?
O18 Co1 N22 168.51(13) . 4_575 ?
Mo1 O1 Mo1 104.49(8) . 3_556 ?
Mo1 O1 Mo2 165.09(10) . . ?
Mo1 O1 Mo2 90.30(7) 3_556 . ?
Mo1 O1 Mo3 91.83(8) . . ?
Mo1 O1 Mo4 92.94(8) . . ?
Mo3 O1 Mo1 97.11(8) . 3_556 ?
Mo3 O1 Mo2 84.33(7) . . ?
Mo4 O1 Mo1 97.67(8) . 3_556 ?
Mo4 O1 Mo2 86.84(7) . . ?
Mo4 O1 Mo3 162.80(10) . . ?
Mo1 O2 Mo3 111.11(10) . 3_556 ?
Mo1 O2 Mo4 107.41(11) . . ?
Mo4 O2 Mo3 104.19(10) . 3_556 ?
Mo1 O3 Mo3 109.56(11) . . ?
Mo1 O3 Mo4 109.49(10) . 3_556 ?
Mo3 O3 Mo4 104.18(10) . 3_556 ?
C13 O4 Co1 114.0(2) . 4_676 ?
Mo3 O5 Mo2 118.30(12) . . ?
Mo4 O6 Mo2 117.82(12) . . ?
Mo1 O7 Mo2 121.01(11) . 3_556 ?
Co1 O8 H8A 109.6 . . ?
Co1 O8 H8B 110.0 . . ?
H8A O8 H8B 104.0 . . ?
C18 O11 Co1 115.4(2) . . ?
C5 N1 H1 116.7 . . ?
C18 N1 H1 116.7 . . ?
C18 N1 C5 126.5(3) . . ?
C3 N2 H2 115.2 . . ?
C13 N2 H2 115.2 . . ?
C13 N2 C3 129.6(3) . . ?
C4 N3 Co1 111.9(2) . . ?
C20 N3 Co1 143.0(3) . . ?
C20 N3 C4 105.1(3) . . ?
C1 N22 Co1 113.4(3) . 4_676 ?
C6 N22 Co1 141.4(3) . 4_676 ?
C6 N22 C1 105.2(4) . . ?
C19 N4 H4 126.0 . . ?
C20 N4 H4 126.0 . . ?
C20 N4 C19 108.1(3) . . ?
C9 C2 C8 117.3(3) . . ?
C9 C2 C12 116.8(3) . . ?
C12 C2 C8 125.6(3) . . ?
C10 C3 N2 124.2(3) . . ?
C10 C3 C14 119.8(3) . . ?
C14 C3 N2 116.0(3) . . ?
Co1 O18 H18A 127.8 . . ?
Co1 O18 H18B 127.8 . . ?
H18A O18 H18B 104.4 . . ?
N3 C4 C18 115.3(3) . . ?
C19 C4 N3 109.2(3) . . ?
C19 C4 C18 135.4(3) . . ?
C16 C5 N1 117.6(3) . . ?
C16 C5 C17 118.9(3) . . ?
C17 C5 N1 123.5(3) . . ?
C11 C7 C8 117.2(3) . . ?
C15 C7 C8 124.6(3) . . ?
C15 C7 C11 117.9(3) . . ?
C6 N7 H7 126.0 . . ?
C6 N7 C21 108.0(4) . . ?
C21 N7 H7 126.0 . . ?
O9 C8 C2 118.4(3) . . ?
O9 C8 C7 117.7(3) . . ?
C2 C8 C7 123.9(3) . . ?
C2 C9 H9 118.7 . . ?
C17 C9 C2 122.5(3) . . ?
C17 C9 H9 118.7 . . ?
C3 C10 H10 120.5 . . ?
C3 C10 C15 119.1(3) . . ?
C15 C10 H10 120.5 . . ?
C7 C11 H11 119.5 . . ?
C14 C11 C7 120.9(4) . . ?
C14 C11 H11 119.5 . . ?
C2 C12 H12 119.3 . . ?
C16 C12 C2 121.5(3) . . ?
C16 C12 H12 119.3 . . ?
O4 C13 N2 124.1(3) . . ?
O4 C13 C1 118.9(4) . . ?
N2 C13 C1 117.0(4) . . ?
C3 C14 H14 119.7 . . ?
C11 C14 C3 120.7(4) . . ?
C11 C14 H14 119.7 . . ?
C7 C15 C10 121.5(4) . . ?
C7 C15 H15 119.3 . . ?
C10 C15 H15 119.3 . . ?
C5 C16 H16 119.9 . . ?
C12 C16 C5 120.2(3) . . ?
C12 C16 H16 119.9 . . ?
C5 C17 H17 120.0 . . ?
C9 C17 C5 120.0(3) . . ?
C9 C17 H17 120.0 . . ?
O11 C18 N1 122.9(3) . . ?
O11 C18 C4 119.0(3) . . ?
N1 C18 C4 118.1(3) . . ?
N4 C19 C4 106.4(3) . . ?
N4 C19 H19 126.8 . . ?
C4 C19 H19 126.8 . . ?
N22 C1 C13 115.7(4) . . ?
C21 C1 N22 109.8(3) . . ?
C21 C1 C13 134.4(4) . . ?
N22 C6 N7 111.4(4) . . ?
N22 C6 H6 124.3 . . ?
N7 C6 H6 124.3 . . ?
N3 C20 N4 111.2(4) . . ?
N3 C20 H20 124.4 . . ?
N4 C20 H20 124.4 . . ?
N7 C21 H21 127.2 . . ?
C1 C21 N7 105.5(4) . . ?
C1 C21 H21 127.2 . . ?

loop_
_geom_bond_atom_site_label_1
_geom_bond_atom_site_label_2
_geom_bond_distance
_geom_bond_site_symmetry_2
_geom_bond_publ_flag
Mo1 O1 2.399(2) 3_556 ?
Mo1 O1 2.122(2) . ?
Mo1 O2 1.966(2) . ?
Mo1 O3 1.951(2) . ?
Mo1 O7 1.753(2) . ?
Mo1 O10 1.682(2) . ?
Mo2 O1 2.513(2) . ?
Mo2 O5 1.916(3) . ?
Mo2 O6 1.940(2) . ?
Mo2 O7 2.240(2) 3_556 ?
Mo2 O12 1.693(3) . ?
Mo2 O13 1.712(2) . ?
Mo3 O1 2.365(2) . ?
Mo3 O2 2.356(2) 3_556 ?
Mo3 O3 1.999(2) . ?
Mo3 O5 1.900(2) . ?
Mo3 O15 1.698(3) . ?
Mo3 O16 1.699(3) . ?
Mo4 O1 2.289(2) . ?
Mo4 O2 2.005(2) . ?
Mo4 O3 2.362(2) 3_556 ?
Mo4 O6 1.919(2) . ?
Mo4 O14 1.692(3) . ?
Mo4 O17 1.700(3) . ?
Co1 O4 2.185(2) 4_575 ?
Co1 O8 2.086(2) . ?
Co1 O11 2.116(3) . ?
Co1 N3 2.100(3) . ?
Co1 N22 2.091(4) 4_575 ?
Co1 O18 2.070(3) . ?
O4 C13 1.243(4) . ?
O8 H8A 0.8586 . ?
O8 H8B 0.8587 . ?
O9 C8 1.238(4) . ?
O11 C18 1.234(4) . ?
N1 H1 0.8600 . ?
N1 C5 1.416(4) . ?
N1 C18 1.362(4) . ?
N2 H2 0.8600 . ?
N2 C3 1.417(4) . ?
N2 C13 1.339(4) . ?
N3 C4 1.395(4) . ?
N3 C20 1.317(5) . ?
N22 C1 1.388(5) . ?
N22 C6 1.313(5) . ?
N4 H4 0.8600 . ?
N4 C19 1.353(5) . ?
N4 C20 1.348(4) . ?
C2 C8 1.471(5) . ?
C2 C9 1.400(5) . ?
C2 C12 1.402(5) . ?
C3 C10 1.380(5) . ?
C3 C14 1.380(5) . ?
O18 H18A 0.8636 . ?
O18 H18B 0.8634 . ?
C4 C18 1.458(5) . ?
C4 C19 1.358(5) . ?
C5 C16 1.395(5) . ?
C5 C17 1.400(5) . ?
C7 C8 1.490(5) . ?
C7 C11 1.390(5) . ?
C7 C15 1.386(5) . ?
N7 H7 0.8600 . ?
N7 C6 1.339(6) . ?
N7 C21 1.369(5) . ?
C9 H9 0.9300 . ?
C9 C17 1.361(5) . ?
C10 H10 0.9300 . ?
C10 C15 1.395(5) . ?
C11 H11 0.9300 . ?
C11 C14 1.371(5) . ?
C12 H12 0.9300 . ?
C12 C16 1.381(5) . ?
C13 C1 1.479(5) . ?
C14 H14 0.9300 . ?
C15 H15 0.9300 . ?
C16 H16 0.9300 . ?
C17 H17 0.9300 . ?
C19 H19 0.9300 . ?
C1 C21 1.355(6) . ?
C6 H6 0.9300 . ?
C20 H20 0.9300 . ?
C21 H21 0.9300 . ?

loop_
_geom_torsion_atom_site_label_1
_geom_torsion_atom_site_label_2
_geom_torsion_atom_site_label_3
_geom_torsion_atom_site_label_4
_geom_torsion
_geom_torsion_site_symmetry_1
_geom_torsion_site_symmetry_2
_geom_torsion_site_symmetry_3
_geom_torsion_site_symmetry_4
_geom_torsion_publ_flag
Co1 O4 C13 N2 177.8(3) 4_676 . . . ?
Co1 O4 C13 C1 -1.7(4) 4_676 . . . ?
Co1 O11 C18 N1 -176.5(3) . . . . ?
Co1 O11 C18 C4 3.9(5) . . . . ?
Co1 N3 C4 C18 1.6(4) . . . . ?
Co1 N3 C4 C19 179.4(3) . . . . ?
Co1 N3 C20 N4 179.6(3) . . . . ?
Co1 N22 C1 C13 2.2(4) 4_676 . . . ?
Co1 N22 C1 C21 -179.3(3) 4_676 . . . ?
Co1 N22 C6 N7 179.5(3) 4_676 . . . ?
O1 Mo1 O7 Mo2 1.87(12) 3_556 . . 3_556 ?
O1 Mo1 O7 Mo2 0.7(3) . . . 3_556 ?
O2 Mo1 O7 Mo2 -74.42(14) . . . 3_556 ?
O3 Mo1 O7 Mo2 78.00(14) . . . 3_556 ?
O4 C13 C1 N22 -0.4(5) . . . . ?
O4 C13 C1 C21 -178.4(4) . . . . ?
O10 Mo1 O7 Mo2 -177.68(15) . . . 3_556 ?
N1 C5 C16 C12 179.6(4) . . . . ?
N1 C5 C17 C9 179.5(4) . . . . ?
N2 C3 C10 C15 179.9(3) . . . . ?
N2 C3 C14 C11 -179.9(3) . . . . ?
N2 C13 C1 N22 -179.9(3) . . . . ?
N2 C13 C1 C21 2.1(6) . . . . ?
N3 C4 C18 O11 -3.8(5) . . . . ?
N3 C4 C18 N1 176.6(3) . . . . ?
N3 C4 C19 N4 1.4(4) . . . . ?
N22 C1 C21 N7 -0.6(4) . . . . ?
C2 C9 C17 C5 0.7(6) . . . . ?
C2 C12 C16 C5 1.2(6) . . . . ?
C3 N2 C13 O4 -2.8(6) . . . . ?
C3 N2 C13 C1 176.7(3) . . . . ?
C3 C10 C15 C7 -0.2(5) . . . . ?
C4 N3 C20 N4 0.2(5) . . . . ?
C5 N1 C18 O11 3.1(6) . . . . ?
C5 N1 C18 C4 -177.2(3) . . . . ?
C7 C11 C14 C3 -0.1(6) . . . . ?
C8 C2 C9 C17 176.8(4) . . . . ?
C8 C2 C12 C16 -177.3(4) . . . . ?
C8 C7 C11 C14 176.6(3) . . . . ?
C8 C7 C15 C10 -176.1(3) . . . . ?
C9 C2 C8 O9 -18.9(5) . . . . ?
C9 C2 C8 C7 161.1(3) . . . . ?
C9 C2 C12 C16 -2.3(6) . . . . ?
C10 C3 C14 C11 -1.4(6) . . . . ?
C11 C7 C8 O9 -23.8(5) . . . . ?
C11 C7 C8 C2 156.2(3) . . . . ?
C11 C7 C15 C10 -1.4(5) . . . . ?
C12 C2 C8 O9 156.1(4) . . . . ?
C12 C2 C8 C7 -23.8(6) . . . . ?
C12 C2 C9 C17 1.4(6) . . . . ?
C13 N2 C3 C10 11.1(6) . . . . ?
C13 N2 C3 C14 -170.5(4) . . . . ?
C13 C1 C21 N7 177.5(4) . . . . ?
C14 C3 C10 C15 1.6(5) . . . . ?
C15 C7 C8 O9 151.0(4) . . . . ?
C15 C7 C8 C2 -29.1(5) . . . . ?
C15 C7 C11 C14 1.5(5) . . . . ?
C16 C5 C17 C9 -1.8(6) . . . . ?
C17 C5 C16 C12 0.9(6) . . . . ?
C18 N1 C5 C16 165.8(4) . . . . ?
C18 N1 C5 C17 -15.6(6) . . . . ?
C18 C4 C19 N4 178.5(4) . . . . ?
C19 N4 C20 N3 0.7(5) . . . . ?
C19 C4 C18 O11 179.2(4) . . . . ?
C19 C4 C18 N1 -0.4(7) . . . . ?
C1 N22 C6 N7 -0.3(4) . . . . ?
C6 N22 C1 C13 -177.9(3) . . . . ?
C6 N22 C1 C21 0.6(4) . . . . ?
C6 N7 C21 C1 0.4(5) . . . . ?
C20 N3 C4 C18 -178.8(4) . . . . ?
C20 N3 C4 C19 -1.0(5) . . . . ?
C20 N4 C19 C4 -1.3(5) . . . . ?
C21 N7 C6 N22 -0.1(5) . . . . ?

loop_
_smtbx_masks_void_nr
_smtbx_masks_void_average_x
_smtbx_masks_void_average_y
_smtbx_masks_void_average_z
_smtbx_masks_void_volume
_smtbx_masks_void_count_electrons
_smtbx_masks_void_content
1 -0.923 -0.442 -0.423 1162.9 310.3 ?
